data_7046630
loop_
_publ_author_name
'Keweloh, Lukas'
'Aders, Niklas'
'Hepp, Alexander'
'Pleschka, Damian'
'W\"urthwein, Ernst-Ulrich'
'Uhl, Werner'

_publ_section_title
;
 A P-H functionalized Al/P-based frustrated Lewis pair -
 hydrophosphination of nitriles, ring opening with cyclopropenones and
 evidence of P[double bond, length as m-dash]C double bond formation.
;
_journal_issue 25
_journal_name_full 'Dalton transactions (Cambridge, England : 2003)'
_journal_page_first 8402
_journal_page_last 8417
_journal_paper_doi 10.1039/c8dt01836g
_journal_volume 47
_journal_year 2018
_chemical_formula_sum 'C34 H73 Al N O P Si6'
_chemical_formula_weight 738.42
_space_group_crystal_system monoclinic
_space_group_IT_number 14
_space_group_name_Hall '-P 2ybc'
_space_group_name_H-M_alt 'P 1 21/c 1'
_symmetry_space_group_name_Hall '-P 2ybc'
_symmetry_space_group_name_H-M 'P 1 21/c 1'
_atom_sites_solution_hydrogens mixed
_audit_creation_method SHELXL-2014/7
_audit_update_record
;
2018-05-02 deposited with the CCDC.
2018-06-06 downloaded from the CCDC.
;
_cell_angle_alpha 90
_cell_angle_beta 105.765(2)
_cell_angle_gamma 90
_cell_formula_units_Z 4
_cell_length_a 21.5251(8)
_cell_length_b 12.7487(5)
_cell_length_c 17.5471(6)
_cell_measurement_reflns_used 9770
_cell_measurement_temperature 100(2)
_cell_measurement_theta_max 30.14
_cell_measurement_theta_min 2.89
_cell_volume 4634.1(3)
_computing_cell_refinement 'Bruker SAINT+'
_computing_data_collection 'Bruker SMART'
_computing_data_reduction 'Bruker SHELXTL'
_computing_molecular_graphics 'Bruker SHELXTL'
_computing_publication_material 'Bruker SHELXTL'
_computing_structure_refinement 'SHELXL-2013 (Sheldrick, 2013)'
_computing_structure_solution 'SHELXS-2013 (Sheldrick, 2013)'
_diffrn_ambient_temperature 100(2)
_diffrn_measured_fraction_theta_full 0.997
_diffrn_measured_fraction_theta_max 0.991
_diffrn_measurement_device_type 'CCD area detector'
_diffrn_measurement_method 'omega scans'
_diffrn_radiation_type MoK\a
_diffrn_radiation_wavelength 0.71073
_diffrn_reflns_av_R_equivalents 0.0284
_diffrn_reflns_av_unetI/netI 0.0195
_diffrn_reflns_Laue_measured_fraction_full 0.997
_diffrn_reflns_Laue_measured_fraction_max 0.991
_diffrn_reflns_limit_h_max 30
_diffrn_reflns_limit_h_min -30
_diffrn_reflns_limit_k_max 17
_diffrn_reflns_limit_k_min -17
_diffrn_reflns_limit_l_max 24
_diffrn_reflns_limit_l_min -24
_diffrn_reflns_number 80109
_diffrn_reflns_point_group_measured_fraction_full 0.997
_diffrn_reflns_point_group_measured_fraction_max 0.991
_diffrn_reflns_theta_full 25.242
_diffrn_reflns_theta_max 30.253
_diffrn_reflns_theta_min 0.983
_diffrn_source microsource
_exptl_absorpt_coefficient_mu 0.258
_exptl_absorpt_correction_T_max 0.7460
_exptl_absorpt_correction_T_min 0.6729
_exptl_absorpt_correction_type empirical
_exptl_absorpt_process_details SADABS
_exptl_crystal_colour colourless
_exptl_crystal_density_diffrn 1.058
_exptl_crystal_description block
_exptl_crystal_F_000 1616
_exptl_crystal_size_max 0.330
_exptl_crystal_size_mid 0.250
_exptl_crystal_size_min 0.180
_refine_diff_density_max 0.448
_refine_diff_density_min -0.282
_refine_diff_density_rms 0.051
_refine_ls_extinction_method none
_refine_ls_goodness_of_fit_ref 1.060
_refine_ls_hydrogen_treatment mixed
_refine_ls_matrix_type full
_refine_ls_number_parameters 422
_refine_ls_number_reflns 13715
_refine_ls_number_restraints 0
_refine_ls_restrained_S_all 1.060
_refine_ls_R_factor_all 0.0346
_refine_ls_R_factor_gt 0.0289
_refine_ls_shift/su_max 0.001
_refine_ls_shift/su_mean 0.000
_refine_ls_structure_factor_coef Fsqd
_refine_ls_weighting_details 'w=1/[\s^2^(Fo^2^)+(0.0381P)^2^+1.5255P] where P=(Fo^2^+2Fc^2^)/3'
_refine_ls_weighting_scheme calc
_refine_ls_wR_factor_gt 0.0771
_refine_ls_wR_factor_ref 0.0808
_reflns_Friedel_coverage 0.000
_reflns_number_gt 12005
_reflns_number_total 13715
_reflns_threshold_expression 'I > 2\s(I)'
_cod_data_source_file c8dt01836g2.cif
_cod_data_source_block sad1
_cod_depositor_comments 'Adding full bibliography for 7046625--7046631.cif.'
_cod_database_code 7046630
_shelx_shelxl_version_number 2014/7
_shelx_space_group_comment
;
The symmetry employed for this shelxl refinement is uniquely defined
by the following loop, which should always be used as a source of
symmetry information in preference to the above space-group names.
They are only intended as comments.
;
_shelx_estimated_absorpt_t_min 0.920
_shelx_estimated_absorpt_t_max 0.955

loop_
_space_group_symop_operation_xyz
'x, y, z'
'-x, y+1/2, -z+1/2'
'-x, -y, -z'
'x, -y-1/2, z-1/2'

loop_
_atom_site_label
_atom_site_type_symbol
_atom_site_fract_x
_atom_site_fract_y
_atom_site_fract_z
_atom_site_U_iso_or_equiv
_atom_site_adp_type
_atom_site_occupancy
_atom_site_site_symmetry_order
_atom_site_calc_flag
_atom_site_refinement_flags_posn
_atom_site_refinement_flags_adp
Al1 Al 0.31609(2) 0.48260(2) 0.27620(2) 0.01293(6) Uani 1 1 d . .
C10 C 0.39764(4) 0.48716(8) 0.24392(6) 0.01608(17) Uani 1 1 d . .
H10 H 0.4082 0.5637 0.2493 0.019 Uiso 1 1 calc R U
Si11 Si 0.46980(2) 0.42889(2) 0.31691(2) 0.02053(6) Uani 1 1 d . .
C111 C 0.45738(6) 0.39666(10) 0.41624(7) 0.0297(2) Uani 1 1 d . .
H11A H 0.4183 0.3541 0.4089 0.036 Uiso 1 1 calc R U
H11B H 0.4527 0.4618 0.4439 0.036 Uiso 1 1 calc R U
H11C H 0.4947 0.3573 0.4477 0.036 Uiso 1 1 calc R U
C112 C 0.49914(6) 0.30319(10) 0.28296(8) 0.0321(3) Uani 1 1 d . .
H11D H 0.4644 0.2510 0.2725 0.038 Uiso 1 1 calc R U
H11E H 0.5362 0.2769 0.3243 0.038 Uiso 1 1 calc R U
H11F H 0.5121 0.3160 0.2344 0.038 Uiso 1 1 calc R U
C113 C 0.53748(6) 0.52679(11) 0.33657(10) 0.0383(3) Uani 1 1 d . .
H11G H 0.5750 0.4983 0.3760 0.046 Uiso 1 1 calc R U
H11H H 0.5236 0.5920 0.3567 0.046 Uiso 1 1 calc R U
H11I H 0.5491 0.5412 0.2873 0.046 Uiso 1 1 calc R U
Si12 Si 0.39319(2) 0.46391(2) 0.13734(2) 0.01812(6) Uani 1 1 d . .
C121 C 0.32905(6) 0.54852(9) 0.07123(7) 0.0245(2) Uani 1 1 d . .
H12A H 0.2865 0.5264 0.0753 0.029 Uiso 1 1 calc R U
H12B H 0.3309 0.5413 0.0163 0.029 Uiso 1 1 calc R U
H12C H 0.3364 0.6220 0.0877 0.029 Uiso 1 1 calc R U
C122 C 0.37526(6) 0.32377(9) 0.10659(7) 0.0263(2) Uani 1 1 d . .
H12D H 0.4151 0.2825 0.1224 0.032 Uiso 1 1 calc R U
H12E H 0.3575 0.3202 0.0490 0.032 Uiso 1 1 calc R U
H12F H 0.3438 0.2954 0.1323 0.032 Uiso 1 1 calc R U
C123 C 0.46975(6) 0.50194(10) 0.11264(8) 0.0294(2) Uani 1 1 d . .
H12G H 0.4783 0.5767 0.1238 0.035 Uiso 1 1 calc R U
H12H H 0.4652 0.4885 0.0564 0.035 Uiso 1 1 calc R U
H12I H 0.5057 0.4605 0.1448 0.035 Uiso 1 1 calc R U
C20 C 0.32118(5) 0.57609(7) 0.36955(6) 0.01556(17) Uani 1 1 d . .
H20 H 0.3662 0.5623 0.4024 0.019 Uiso 1 1 calc R U
Si21 Si 0.27373(2) 0.54242(2) 0.44061(2) 0.01842(6) Uani 1 1 d . .
C211 C 0.18420(5) 0.55971(9) 0.39734(7) 0.0237(2) Uani 1 1 d . .
H21A H 0.1753 0.6312 0.3768 0.028 Uiso 1 1 calc R U
H21B H 0.1621 0.5476 0.4385 0.028 Uiso 1 1 calc R U
H21C H 0.1686 0.5093 0.3542 0.028 Uiso 1 1 calc R U
C212 C 0.28805(7) 0.40319(9) 0.47508(7) 0.0285(2) Uani 1 1 d . .
H21D H 0.2734 0.3558 0.4298 0.034 Uiso 1 1 calc R U
H21E H 0.2640 0.3886 0.5140 0.034 Uiso 1 1 calc R U
H21F H 0.3343 0.3923 0.4995 0.034 Uiso 1 1 calc R U
C213 C 0.29733(6) 0.62454(9) 0.53350(6) 0.0279(2) Uani 1 1 d . .
H21G H 0.3441 0.6201 0.5568 0.033 Uiso 1 1 calc R U
H21H H 0.2751 0.5984 0.5716 0.033 Uiso 1 1 calc R U
H21I H 0.2851 0.6977 0.5204 0.033 Uiso 1 1 calc R U
Si22 Si 0.32492(2) 0.72024(2) 0.34925(2) 0.01693(6) Uani 1 1 d . .
C221 C 0.25258(6) 0.79746(9) 0.35818(8) 0.0265(2) Uani 1 1 d . .
H22A H 0.2138 0.7713 0.3196 0.032 Uiso 1 1 calc R U
H22B H 0.2587 0.8718 0.3479 0.032 Uiso 1 1 calc R U
H22C H 0.2476 0.7895 0.4118 0.032 Uiso 1 1 calc R U
C222 C 0.32942(7) 0.75717(9) 0.24675(7) 0.0306(3) Uani 1 1 d . .
H22D H 0.3629 0.7153 0.2328 0.037 Uiso 1 1 calc R U
H22E H 0.3400 0.8318 0.2457 0.037 Uiso 1 1 calc R U
H22F H 0.2877 0.7436 0.2085 0.037 Uiso 1 1 calc R U
C223 C 0.39887(6) 0.77593(9) 0.42004(8) 0.0292(2) Uani 1 1 d . .
H22G H 0.3971 0.7632 0.4745 0.035 Uiso 1 1 calc R U
H22H H 0.4008 0.8516 0.4112 0.035 Uiso 1 1 calc R U
H22I H 0.4373 0.7422 0.4115 0.035 Uiso 1 1 calc R U
C1 C 0.27278(4) 0.33994(7) 0.26606(5) 0.01392(16) Uani 1 1 d . .
C2 C 0.30956(5) 0.25338(8) 0.28593(6) 0.01568(17) Uani 1 1 d . .
H2 H 0.3545 0.2671 0.2975 0.019 Uiso 1 1 calc R U
C3 C 0.29371(5) 0.13793(8) 0.29366(6) 0.01741(18) Uani 1 1 d . .
C31 C 0.24139(5) 0.12513(8) 0.33700(7) 0.0219(2) Uani 1 1 d . .
H31A H 0.2574 0.1516 0.3912 0.026 Uiso 1 1 calc R U
H31B H 0.2303 0.0507 0.3384 0.026 Uiso 1 1 calc R U
H31C H 0.2029 0.1648 0.3091 0.026 Uiso 1 1 calc R U
C32 C 0.27369(6) 0.08642(9) 0.21154(7) 0.0255(2) Uani 1 1 d . .
H32A H 0.2354 0.1220 0.1785 0.031 Uiso 1 1 calc R U
H32B H 0.2637 0.0123 0.2170 0.031 Uiso 1 1 calc R U
H32C H 0.3091 0.0922 0.1866 0.031 Uiso 1 1 calc R U
C33 C 0.35523(5) 0.08389(9) 0.34289(8) 0.0272(2) Uani 1 1 d . .
H33A H 0.3894 0.0909 0.3160 0.033 Uiso 1 1 calc R U
H33B H 0.3464 0.0094 0.3489 0.033 Uiso 1 1 calc R U
H33C H 0.3692 0.1168 0.3952 0.033 Uiso 1 1 calc R U
P1 P 0.18724(2) 0.35994(2) 0.24612(2) 0.01263(5) Uani 1 1 d . .
C30 C 0.12930(4) 0.27332(8) 0.17523(5) 0.01467(17) Uani 1 1 d . .
H30 H 0.1484 0.2021 0.1896 0.018 Uiso 1 1 calc R U
Si31 Si 0.11880(2) 0.27805(2) 0.06436(2) 0.01579(6) Uani 1 1 d . .
C311 C 0.19270(5) 0.32898(9) 0.04124(6) 0.0225(2) Uani 1 1 d . .
H31D H 0.1882 0.3213 -0.0156 0.027 Uiso 1 1 calc R U
H31E H 0.2304 0.2892 0.0713 0.027 Uiso 1 1 calc R U
H31F H 0.1984 0.4033 0.0558 0.027 Uiso 1 1 calc R U
C312 C 0.10619(6) 0.13913(9) 0.02764(7) 0.0261(2) Uani 1 1 d . .
H31G H 0.1016 0.1377 -0.0295 0.031 Uiso 1 1 calc R U
H31H H 0.0670 0.1109 0.0381 0.031 Uiso 1 1 calc R U
H31I H 0.1434 0.0964 0.0551 0.031 Uiso 1 1 calc R U
C313 C 0.04767(5) 0.35852(9) 0.01053(6) 0.0215(2) Uani 1 1 d . .
H31J H 0.0506 0.4284 0.0345 0.026 Uiso 1 1 calc R U
H31K H 0.0078 0.3242 0.0141 0.026 Uiso 1 1 calc R U
H31L H 0.0473 0.3650 -0.0452 0.026 Uiso 1 1 calc R U
Si32 Si 0.05245(2) 0.26655(3) 0.20845(2) 0.02113(6) Uani 1 1 d . .
C321 C -0.00235(6) 0.16350(12) 0.15048(7) 0.0344(3) Uani 1 1 d . .
H32D H 0.0196 0.0954 0.1590 0.041 Uiso 1 1 calc R U
H32E H -0.0135 0.1812 0.0940 0.041 Uiso 1 1 calc R U
H32F H -0.0418 0.1599 0.1681 0.041 Uiso 1 1 calc R U
C322 C 0.00961(6) 0.39517(12) 0.19902(9) 0.0365(3) Uani 1 1 d . .
H32G H -0.0306 0.3869 0.2143 0.044 Uiso 1 1 calc R U
H32H H -0.0002 0.4194 0.1440 0.044 Uiso 1 1 calc R U
H32I H 0.0372 0.4468 0.2338 0.044 Uiso 1 1 calc R U
C323 C 0.07214(6) 0.22491(12) 0.31445(7) 0.0334(3) Uani 1 1 d . .
H32J H 0.1055 0.2712 0.3465 0.040 Uiso 1 1 calc R U
H32K H 0.0880 0.1525 0.3193 0.040 Uiso 1 1 calc R U
H32L H 0.0332 0.2292 0.3331 0.040 Uiso 1 1 calc R U
N1 N 0.23802(4) 0.53702(7) 0.20066(5) 0.01502(15) Uani 1 1 d . .
H1 H 0.2326(7) 0.5993(12) 0.1813(8) 0.024(3) Uiso 1 1 d . .
C40 C 0.18625(4) 0.48226(7) 0.19168(5) 0.01390(16) Uani 1 1 d . .
O1 O 0.12697(3) 0.51574(6) 0.15047(4) 0.01773(14) Uani 1 1 d . .
C41 C 0.12288(5) 0.61933(8) 0.12120(6) 0.01731(18) Uani 1 1 d . .
C42 C 0.10513(5) 0.69749(9) 0.16511(7) 0.0236(2) Uani 1 1 d . .
H42 H 0.0961 0.6821 0.2140 0.028 Uiso 1 1 calc R U
C43 C 0.10062(6) 0.79990(10) 0.13617(8) 0.0304(2) Uani 1 1 d . .
H43 H 0.0882 0.8550 0.1654 0.036 Uiso 1 1 calc R U
C44 C 0.11416(6) 0.82149(10) 0.06520(8) 0.0300(2) Uani 1 1 d . .
H44 H 0.1112 0.8914 0.0458 0.036 Uiso 1 1 calc R U
C45 C 0.13204(6) 0.74153(10) 0.02233(7) 0.0281(2) Uani 1 1 d . .
H45 H 0.1414 0.7569 -0.0264 0.034 Uiso 1 1 calc R U
C46 C 0.13638(5) 0.63894(9) 0.04991(7) 0.0226(2) Uani 1 1 d . .
H46 H 0.1483 0.5836 0.0205 0.027 Uiso 1 1 calc R U

loop_
_atom_site_aniso_label
_atom_site_aniso_U_11
_atom_site_aniso_U_22
_atom_site_aniso_U_33
_atom_site_aniso_U_23
_atom_site_aniso_U_13
_atom_site_aniso_U_12
Al1 0.01182(12) 0.01120(13) 0.01524(13) 0.00076(10) 0.00280(10) 0.00067(10)
C10 0.0134(4) 0.0138(4) 0.0210(4) 0.0004(3) 0.0046(3) 0.0005(3)
Si11 0.01310(12) 0.01718(13) 0.02889(15) 0.00214(11) 0.00158(10) 0.00156(10)
C111 0.0274(6) 0.0300(6) 0.0261(5) 0.0042(5) -0.0021(4) 0.0061(5)
C112 0.0263(6) 0.0246(6) 0.0455(7) 0.0031(5) 0.0101(5) 0.0098(5)
C113 0.0190(5) 0.0312(7) 0.0560(8) 0.0074(6) -0.0047(5) -0.0056(5)
Si12 0.01610(12) 0.01812(13) 0.02202(13) -0.00095(10) 0.00838(10) -0.00077(10)
C121 0.0250(5) 0.0279(6) 0.0215(5) 0.0038(4) 0.0080(4) 0.0016(4)
C122 0.0277(5) 0.0220(5) 0.0297(5) -0.0052(4) 0.0087(4) -0.0020(4)
C123 0.0234(5) 0.0325(6) 0.0377(6) -0.0024(5) 0.0172(5) -0.0040(5)
C20 0.0169(4) 0.0123(4) 0.0168(4) 0.0008(3) 0.0033(3) 0.0009(3)
Si21 0.02667(14) 0.01401(12) 0.01583(12) -0.00022(10) 0.00791(10) -0.00018(10)
C211 0.0255(5) 0.0226(5) 0.0269(5) -0.0068(4) 0.0135(4) -0.0034(4)
C212 0.0472(7) 0.0179(5) 0.0235(5) 0.0040(4) 0.0147(5) 0.0002(5)
C213 0.0411(7) 0.0236(5) 0.0179(5) -0.0029(4) 0.0061(4) 0.0016(5)
Si22 0.01837(13) 0.01143(12) 0.02051(13) 0.00060(9) 0.00446(10) -0.00013(9)
C221 0.0249(5) 0.0169(5) 0.0385(6) 0.0040(4) 0.0099(5) 0.0044(4)
C222 0.0495(7) 0.0159(5) 0.0307(6) 0.0045(4) 0.0181(5) -0.0003(5)
C223 0.0244(5) 0.0177(5) 0.0404(7) -0.0001(5) -0.0001(5) -0.0036(4)
C1 0.0137(4) 0.0137(4) 0.0143(4) 0.0003(3) 0.0037(3) 0.0004(3)
C2 0.0150(4) 0.0138(4) 0.0186(4) 0.0006(3) 0.0051(3) 0.0004(3)
C3 0.0178(4) 0.0119(4) 0.0228(5) 0.0016(3) 0.0061(4) 0.0023(3)
C31 0.0231(5) 0.0166(5) 0.0277(5) 0.0058(4) 0.0099(4) 0.0018(4)
C32 0.0302(6) 0.0176(5) 0.0300(5) -0.0049(4) 0.0103(4) 0.0004(4)
C33 0.0221(5) 0.0183(5) 0.0400(6) 0.0090(4) 0.0061(5) 0.0061(4)
P1 0.01255(10) 0.01214(11) 0.01307(10) 0.00019(8) 0.00327(8) 0.00035(8)
C30 0.0142(4) 0.0155(4) 0.0140(4) 0.0003(3) 0.0032(3) -0.0018(3)
Si31 0.01694(12) 0.01701(13) 0.01365(12) -0.00168(9) 0.00455(9) -0.00099(10)
C311 0.0229(5) 0.0265(5) 0.0216(5) -0.0028(4) 0.0117(4) -0.0010(4)
C312 0.0333(6) 0.0214(5) 0.0224(5) -0.0067(4) 0.0056(4) -0.0029(4)
C313 0.0209(5) 0.0257(5) 0.0161(4) 0.0002(4) 0.0022(4) 0.0006(4)
Si32 0.01486(12) 0.03240(16) 0.01662(13) 0.00372(11) 0.00511(10) -0.00416(11)
C321 0.0244(5) 0.0493(8) 0.0275(6) 0.0042(5) 0.0035(4) -0.0174(5)
C322 0.0283(6) 0.0466(8) 0.0411(7) 0.0063(6) 0.0205(5) 0.0092(6)
C323 0.0229(5) 0.0584(9) 0.0207(5) 0.0081(5) 0.0089(4) -0.0051(5)
N1 0.0151(4) 0.0127(4) 0.0167(4) 0.0027(3) 0.0033(3) 0.0009(3)
C40 0.0140(4) 0.0143(4) 0.0130(4) 0.0003(3) 0.0031(3) 0.0026(3)
O1 0.0134(3) 0.0155(3) 0.0221(3) 0.0054(3) 0.0009(3) 0.0011(3)
C41 0.0127(4) 0.0156(4) 0.0215(4) 0.0055(3) 0.0010(3) 0.0013(3)
C42 0.0255(5) 0.0219(5) 0.0239(5) 0.0033(4) 0.0075(4) 0.0031(4)
C43 0.0351(6) 0.0187(5) 0.0369(6) 0.0009(5) 0.0091(5) 0.0055(4)
C44 0.0278(6) 0.0196(5) 0.0410(7) 0.0120(5) 0.0067(5) 0.0016(4)
C45 0.0248(5) 0.0302(6) 0.0304(6) 0.0139(5) 0.0095(4) 0.0029(4)
C46 0.0207(5) 0.0234(5) 0.0244(5) 0.0051(4) 0.0073(4) 0.0043(4)

loop_
_atom_type_symbol
_atom_type_description
_atom_type_scat_dispersion_real
_atom_type_scat_dispersion_imag
_atom_type_scat_source
C C 0.0033 0.0016 'International Tables Vol C Tables 4.2.6.8 and 6.1.1.4'
H H 0.0000 0.0000 'International Tables Vol C Tables 4.2.6.8 and 6.1.1.4'
N N 0.0061 0.0033 'International Tables Vol C Tables 4.2.6.8 and 6.1.1.4'
O O 0.0106 0.0060 'International Tables Vol C Tables 4.2.6.8 and 6.1.1.4'
Al Al 0.0645 0.0514 'International Tables Vol C Tables 4.2.6.8 and 6.1.1.4'
P P 0.1023 0.0942 'International Tables Vol C Tables 4.2.6.8 and 6.1.1.4'
Si Si 0.0817 0.0704 'International Tables Vol C Tables 4.2.6.8 and 6.1.1.4'

loop_
_geom_angle_atom_site_label_1
_geom_angle_atom_site_label_2
_geom_angle_atom_site_label_3
_geom_angle
N1 Al1 C10 117.25(4)
N1 Al1 C20 100.86(4)
C10 Al1 C20 111.06(4)
N1 Al1 C1 88.22(4)
C10 Al1 C1 114.94(4)
C20 Al1 C1 121.76(4)
Si12 C10 Si11 115.31(5)
Si12 C10 Al1 118.13(5)
Si11 C10 Al1 115.17(5)
Si12 C10 H10 101.4
Si11 C10 H10 101.4
Al1 C10 H10 101.4
C10 Si11 C112 114.11(5)
C10 Si11 C113 108.61(5)
C112 Si11 C113 108.33(6)
C10 Si11 C111 114.80(5)
C112 Si11 C111 104.63(6)
C113 Si11 C111 105.88(7)
Si11 C111 H11A 109.5
Si11 C111 H11B 109.5
H11A C111 H11B 109.5
Si11 C111 H11C 109.5
H11A C111 H11C 109.5
H11B C111 H11C 109.5
Si11 C112 H11D 109.5
Si11 C112 H11E 109.5
H11D C112 H11E 109.5
Si11 C112 H11F 109.5
H11D C112 H11F 109.5
H11E C112 H11F 109.5
Si11 C113 H11G 109.5
Si11 C113 H11H 109.5
H11G C113 H11H 109.5
Si11 C113 H11I 109.5
H11G C113 H11I 109.5
H11H C113 H11I 109.5
C10 Si12 C122 112.91(5)
C10 Si12 C123 112.35(5)
C122 Si12 C123 107.72(6)
C10 Si12 C121 110.80(5)
C122 Si12 C121 108.02(5)
C123 Si12 C121 104.62(6)
Si12 C121 H12A 109.5
Si12 C121 H12B 109.5
H12A C121 H12B 109.5
Si12 C121 H12C 109.5
H12A C121 H12C 109.5
H12B C121 H12C 109.5
Si12 C122 H12D 109.5
Si12 C122 H12E 109.5
H12D C122 H12E 109.5
Si12 C122 H12F 109.5
H12D C122 H12F 109.5
H12E C122 H12F 109.5
Si12 C123 H12G 109.5
Si12 C123 H12H 109.5
H12G C123 H12H 109.5
Si12 C123 H12I 109.5
H12G C123 H12I 109.5
H12H C123 H12I 109.5
Si21 C20 Si22 114.32(5)
Si21 C20 Al1 119.44(5)
Si22 C20 Al1 114.99(5)
Si21 C20 H20 101.3
Si22 C20 H20 101.3
Al1 C20 H20 101.3
C20 Si21 C212 111.23(5)
C20 Si21 C211 112.96(5)
C212 Si21 C211 107.56(6)
C20 Si21 C213 112.47(5)
C212 Si21 C213 105.35(5)
C211 Si21 C213 106.82(5)
Si21 C211 H21A 109.5
Si21 C211 H21B 109.5
H21A C211 H21B 109.5
Si21 C211 H21C 109.5
H21A C211 H21C 109.5
H21B C211 H21C 109.5
Si21 C212 H21D 109.5
Si21 C212 H21E 109.5
H21D C212 H21E 109.5
Si21 C212 H21F 109.5
H21D C212 H21F 109.5
H21E C212 H21F 109.5
Si21 C213 H21G 109.5
Si21 C213 H21H 109.5
H21G C213 H21H 109.5
Si21 C213 H21I 109.5
H21G C213 H21I 109.5
H21H C213 H21I 109.5
C223 Si22 C20 108.53(5)
C223 Si22 C221 108.63(6)
C20 Si22 C221 114.61(5)
C223 Si22 C222 106.46(6)
C20 Si22 C222 116.17(5)
C221 Si22 C222 101.92(6)
Si22 C221 H22A 109.5
Si22 C221 H22B 109.5
H22A C221 H22B 109.5
Si22 C221 H22C 109.5
H22A C221 H22C 109.5
H22B C221 H22C 109.5
Si22 C222 H22D 109.5
Si22 C222 H22E 109.5
H22D C222 H22E 109.5
Si22 C222 H22F 109.5
H22D C222 H22F 109.5
H22E C222 H22F 109.5
Si22 C223 H22G 109.5
Si22 C223 H22H 109.5
H22G C223 H22H 109.5
Si22 C223 H22I 109.5
H22G C223 H22I 109.5
H22H C223 H22I 109.5
C2 C1 P1 131.72(8)
C2 C1 Al1 119.19(7)
P1 C1 Al1 108.17(5)
C1 C2 C3 133.11(9)
C1 C2 H2 113.4
C3 C2 H2 113.4
C2 C3 C31 111.10(8)
C2 C3 C33 107.68(8)
C31 C3 C33 108.16(9)
C2 C3 C32 109.99(8)
C31 C3 C32 111.37(9)
C33 C3 C32 108.41(9)
C3 C31 H31A 109.5
C3 C31 H31B 109.5
H31A C31 H31B 109.5
C3 C31 H31C 109.5
H31A C31 H31C 109.5
H31B C31 H31C 109.5
C3 C32 H32A 109.5
C3 C32 H32B 109.5
H32A C32 H32B 109.5
C3 C32 H32C 109.5
H32A C32 H32C 109.5
H32B C32 H32C 109.5
C3 C33 H33A 109.5
C3 C33 H33B 109.5
H33A C33 H33B 109.5
C3 C33 H33C 109.5
H33A C33 H33C 109.5
H33B C33 H33C 109.5
C1 P1 C40 95.09(4)
C1 P1 C30 120.66(4)
C40 P1 C30 104.25(4)
P1 C30 Si31 122.46(5)
P1 C30 Si32 107.60(5)
Si31 C30 Si32 116.43(5)
P1 C30 H30 102.4
Si31 C30 H30 102.4
Si32 C30 H30 102.4
C311 Si31 C313 109.21(5)
C311 Si31 C312 107.84(5)
C313 Si31 C312 108.75(5)
C311 Si31 C30 111.32(5)
C313 Si31 C30 112.84(5)
C312 Si31 C30 106.71(5)
Si31 C311 H31D 109.5
Si31 C311 H31E 109.5
H31D C311 H31E 109.5
Si31 C311 H31F 109.5
H31D C311 H31F 109.5
H31E C311 H31F 109.5
Si31 C312 H31G 109.5
Si31 C312 H31H 109.5
H31G C312 H31H 109.5
Si31 C312 H31I 109.5
H31G C312 H31I 109.5
H31H C312 H31I 109.5
Si31 C313 H31J 109.5
Si31 C313 H31K 109.5
H31J C313 H31K 109.5
Si31 C313 H31L 109.5
H31J C313 H31L 109.5
H31K C313 H31L 109.5
C322 Si32 C323 108.11(7)
C322 Si32 C321 110.20(7)
C323 Si32 C321 106.29(6)
C322 Si32 C30 112.54(5)
C323 Si32 C30 109.73(5)
C321 Si32 C30 109.76(5)
Si32 C321 H32D 109.5
Si32 C321 H32E 109.5
H32D C321 H32E 109.5
Si32 C321 H32F 109.5
H32D C321 H32F 109.5
H32E C321 H32F 109.5
Si32 C322 H32G 109.5
Si32 C322 H32H 109.5
H32G C322 H32H 109.5
Si32 C322 H32I 109.5
H32G C322 H32I 109.5
H32H C322 H32I 109.5
Si32 C323 H32J 109.5
Si32 C323 H32K 109.5
H32J C323 H32K 109.5
Si32 C323 H32L 109.5
H32J C323 H32L 109.5
H32K C323 H32L 109.5
C40 N1 Al1 116.40(7)
C40 N1 H1 115.7(10)
Al1 N1 H1 126.3(10)
N1 C40 O1 123.59(9)
N1 C40 P1 120.82(7)
O1 C40 P1 115.09(7)
C40 O1 C41 116.49(7)
C42 C41 C46 122.33(10)
C42 C41 O1 118.25(9)
C46 C41 O1 119.42(9)
C41 C42 C43 118.46(10)
C41 C42 H42 120.8
C43 C42 H42 120.8
C44 C43 C42 120.26(11)
C44 C43 H43 119.9
C42 C43 H43 119.9
C43 C44 C45 120.12(11)
C43 C44 H44 119.9
C45 C44 H44 119.9
C44 C45 C46 120.48(11)
C44 C45 H45 119.8
C46 C45 H45 119.8
C41 C46 C45 118.36(11)
C41 C46 H46 120.8
C45 C46 H46 120.8

loop_
_geom_bond_atom_site_label_1
_geom_bond_atom_site_label_2
_geom_bond_distance
Al1 N1 1.9626(9)
Al1 C10 1.9863(10)
Al1 C20 2.0045(10)
Al1 C1 2.0294(10)
C10 Si12 1.8701(10)
C10 Si11 1.8772(10)
C10 H10 1.0000
Si11 C112 1.8778(13)
Si11 C113 1.8779(13)
Si11 C111 1.8792(13)
C111 H11A 0.9800
C111 H11B 0.9800
C111 H11C 0.9800
C112 H11D 0.9800
C112 H11E 0.9800
C112 H11F 0.9800
C113 H11G 0.9800
C113 H11H 0.9800
C113 H11I 0.9800
Si12 C122 1.8758(12)
Si12 C123 1.8779(11)
Si12 C121 1.8829(12)
C121 H12A 0.9800
C121 H12B 0.9800
C121 H12C 0.9800
C122 H12D 0.9800
C122 H12E 0.9800
C122 H12F 0.9800
C123 H12G 0.9800
C123 H12H 0.9800
C123 H12I 0.9800
C20 Si21 1.8639(10)
C20 Si22 1.8779(10)
C20 H20 1.0000
Si21 C212 1.8735(12)
Si21 C211 1.8825(12)
Si21 C213 1.8870(11)
C211 H21A 0.9800
C211 H21B 0.9800
C211 H21C 0.9800
C212 H21D 0.9800
C212 H21E 0.9800
C212 H21F 0.9800
C213 H21G 0.9800
C213 H21H 0.9800
C213 H21I 0.9800
Si22 C223 1.8725(12)
Si22 C221 1.8846(12)
Si22 C222 1.8868(12)
C221 H22A 0.9800
C221 H22B 0.9800
C221 H22C 0.9800
C222 H22D 0.9800
C222 H22E 0.9800
C222 H22F 0.9800
C223 H22G 0.9800
C223 H22H 0.9800
C223 H22I 0.9800
C1 C2 1.3475(13)
C1 P1 1.7967(9)
C2 C3 1.5252(14)
C2 H2 0.9500
C3 C31 1.5292(14)
C3 C33 1.5339(14)
C3 C32 1.5348(15)
C31 H31A 0.9800
C31 H31B 0.9800
C31 H31C 0.9800
C32 H32A 0.9800
C32 H32B 0.9800
C32 H32C 0.9800
C33 H33A 0.9800
C33 H33B 0.9800
C33 H33C 0.9800
P1 C40 1.8258(10)
P1 C30 1.8653(10)
C30 Si31 1.8974(10)
C30 Si32 1.8993(10)
C30 H30 1.0000
Si31 C311 1.8620(11)
Si31 C313 1.8717(11)
Si31 C312 1.8790(11)
C311 H31D 0.9800
C311 H31E 0.9800
C311 H31F 0.9800
C312 H31G 0.9800
C312 H31H 0.9800
C312 H31I 0.9800
C313 H31J 0.9800
C313 H31K 0.9800
C313 H31L 0.9800
Si32 C322 1.8664(14)
Si32 C323 1.8688(12)
Si32 C321 1.8709(13)
C321 H32D 0.9800
C321 H32E 0.9800
C321 H32F 0.9800
C322 H32G 0.9800
C322 H32H 0.9800
C322 H32I 0.9800
C323 H32J 0.9800
C323 H32K 0.9800
C323 H32L 0.9800
N1 C40 1.2878(12)
N1 H1 0.859(15)
C40 O1 1.3536(11)
O1 C41 1.4111(12)
C41 C42 1.3758(15)
C41 C46 1.3817(15)
C42 C43 1.3946(16)
C42 H42 0.9500
C43 C44 1.3815(18)
C43 H43 0.9500
C44 C45 1.3822(19)
C44 H44 0.9500
C45 C46 1.3887(16)
C45 H45 0.9500
C46 H46 0.9500

loop_
_geom_torsion_atom_site_label_1
_geom_torsion_atom_site_label_2
_geom_torsion_atom_site_label_3
_geom_torsion_atom_site_label_4
_geom_torsion
Si12 C10 Si11 C112 -32.36(8)
Al1 C10 Si11 C112 110.64(6)
Si12 C10 Si11 C113 88.60(8)
Al1 C10 Si11 C113 -128.41(7)
Si12 C10 Si11 C111 -153.13(6)
Al1 C10 Si11 C111 -10.14(8)
Si11 C10 Si12 C122 70.38(7)
Al1 C10 Si12 C122 -71.47(7)
Si11 C10 Si12 C123 -51.70(7)
Al1 C10 Si12 C123 166.45(6)
Si11 C10 Si12 C121 -168.32(5)
Al1 C10 Si12 C121 49.84(7)
Si22 C20 Si21 C212 -166.96(6)
Al1 C20 Si21 C212 51.09(7)
Si22 C20 Si21 C211 71.96(6)
Al1 C20 Si21 C211 -69.99(7)
Si22 C20 Si21 C213 -49.05(7)
Al1 C20 Si21 C213 169.00(6)
Si21 C20 Si22 C223 92.26(7)
Al1 C20 Si22 C223 -124.05(6)
Si21 C20 Si22 C221 -29.34(7)
Al1 C20 Si22 C221 114.35(6)
Si21 C20 Si22 C222 -147.90(6)
Al1 C20 Si22 C222 -4.21(8)
P1 C1 C2 C3 5.15(18)
Al1 C1 C2 C3 172.78(9)
C1 C2 C3 C31 -43.98(15)
C1 C2 C3 C33 -162.25(11)
C1 C2 C3 C32 79.79(14)
C2 C1 P1 C40 -159.91(10)
Al1 C1 P1 C40 31.44(5)
C2 C1 P1 C30 -50.03(11)
Al1 C1 P1 C30 141.32(4)
C1 P1 C30 Si31 -70.75(7)
C40 P1 C30 Si31 34.14(7)
C1 P1 C30 Si32 150.20(5)
C40 P1 C30 Si32 -104.91(5)
P1 C30 Si31 C311 25.01(8)
Si32 C30 Si31 C311 160.77(5)
P1 C30 Si31 C313 -98.19(7)
Si32 C30 Si31 C313 37.57(7)
P1 C30 Si31 C312 142.44(6)
Si32 C30 Si31 C312 -81.80(7)
P1 C30 Si32 C322 66.42(7)
Si31 C30 Si32 C322 -75.44(7)
P1 C30 Si32 C323 -54.00(7)
Si31 C30 Si32 C323 164.13(6)
P1 C30 Si32 C321 -170.46(6)
Si31 C30 Si32 C321 47.68(7)
Al1 N1 C40 O1 170.66(7)
Al1 N1 C40 P1 -0.82(11)
C1 P1 C40 N1 -20.88(9)
C30 P1 C40 N1 -144.30(8)
C1 P1 C40 O1 166.96(7)
C30 P1 C40 O1 43.53(8)
N1 C40 O1 C41 -4.42(13)
P1 C40 O1 C41 167.50(7)
C40 O1 C41 C42 -96.05(11)
C40 O1 C41 C46 84.26(11)
C46 C41 C42 C43 0.09(16)
O1 C41 C42 C43 -179.59(10)
C41 C42 C43 C44 -0.38(18)
C42 C43 C44 C45 0.24(19)
C43 C44 C45 C46 0.19(19)
C42 C41 C46 C45 0.33(16)
O1 C41 C46 C45 -179.99(9)
C44 C45 C46 C41 -0.47(17)
